data_4037340
loop_
_publ_author_name
'Dhurandhare, Vijay M.'
'Wen, Yuh-Sheng'
'Gawande, Sachin D.'
'Liao, Pin-Hsuan'
'Wang, Cheng-Chung'

_publ_section_title
;
 Synthesis of d-Galactosamine and d-Allosamine Derivatives via a
 Microwave-Assisted Preparation of 1,6-Anhydroglucosamine.
;
_journal_issue 22
_journal_name_full 'The Journal of organic chemistry'
_journal_page_first 11521
_journal_page_last 11528
_journal_paper_doi 10.1021/acs.joc.6b02038
_journal_volume 81
_journal_year 2016
_chemical_absolute_configuration unk
_chemical_formula_moiety 'C14 H26 Cl3 N O5 Si2'
_chemical_formula_sum 'C14 H26 Cl3 N O5 Si2'
_chemical_formula_weight 450.89
_space_group_crystal_system orthorhombic
_space_group_IT_number 19
_space_group_name_Hall 'P 2ac 2ab'
_space_group_name_H-M_alt 'P 21 21 21'
_atom_sites_solution_hydrogens mixed
_audit_creation_method SHELXL-2013
_cell_angle_alpha 90
_cell_angle_beta 90
_cell_angle_gamma 90
_cell_formula_units_Z 4
_cell_length_a 9.4564(2)
_cell_length_b 11.1358(2)
_cell_length_c 20.3440(5)
_cell_measurement_reflns_used 9839
_cell_measurement_temperature 100.0(2)
_cell_measurement_theta_max 27.11
_cell_measurement_theta_min 2.83
_cell_volume 2142.32(8)
_computing_cell_refinement 'Bruker APEX2'
_computing_data_collection 'Bruker APEX2'
_computing_data_reduction 'Bruker SAINT'
_computing_molecular_graphics 'Ortep-3 for Windows (Farrugia, 1997)'
_computing_publication_material 'WinGX publication routines (Farrugia, 1999)'
_computing_structure_refinement 'SHELXL-2013 (Sheldrick, 2013)'
_computing_structure_solution 'SHELXS-97 (Sheldrick, 1997)'
_diffrn_ambient_temperature 100.0(2)
_diffrn_measured_fraction_theta_full 1.000
_diffrn_measured_fraction_theta_max 0.998
_diffrn_measurement_device_type 'CCD area detector'
_diffrn_measurement_method 'phi and omega scans'
_diffrn_radiation_type MoK\a
_diffrn_radiation_wavelength 0.71073
_diffrn_reflns_av_R_equivalents 0.0213
_diffrn_reflns_av_unetI/netI 0.0222
_diffrn_reflns_Laue_measured_fraction_full 1.000
_diffrn_reflns_Laue_measured_fraction_max 0.998
_diffrn_reflns_limit_h_max 10
_diffrn_reflns_limit_h_min -12
_diffrn_reflns_limit_k_max 14
_diffrn_reflns_limit_k_min -10
_diffrn_reflns_limit_l_max 26
_diffrn_reflns_limit_l_min -26
_diffrn_reflns_number 19906
_diffrn_reflns_point_group_measured_fraction_full 0.978
_diffrn_reflns_point_group_measured_fraction_max 0.962
_diffrn_reflns_theta_full 25.000
_diffrn_reflns_theta_max 27.101
_diffrn_reflns_theta_min 2.002
_exptl_absorpt_coefficient_mu 0.563
_exptl_absorpt_correction_T_max 0.9703
_exptl_absorpt_correction_T_min 0.8847
_exptl_absorpt_correction_type multi-scan
_exptl_absorpt_process_details 'Bruker SADABS, 1996'
_exptl_crystal_colour colourless
_exptl_crystal_density_diffrn 1.398
_exptl_crystal_density_meas ?
_exptl_crystal_description prism
_exptl_crystal_F_000 944
_exptl_crystal_size_max 0.300
_exptl_crystal_size_mid 0.260
_exptl_crystal_size_min 0.200
_refine_diff_density_max 0.297
_refine_diff_density_min -0.237
_refine_diff_density_rms 0.042
_refine_ls_abs_structure_details
;
 Flack x determined using 1731 quotients [(I+)-(I-)]/[(I+)+(I-)]
 (Parsons and Flack (2004), Acta Cryst. A60, s61).
;
_refine_ls_abs_structure_Flack -0.005(13)
_refine_ls_extinction_method none
_refine_ls_goodness_of_fit_ref 1.026
_refine_ls_hydrogen_treatment mixed
_refine_ls_matrix_type full
_refine_ls_number_parameters 236
_refine_ls_number_reflns 4547
_refine_ls_number_restraints 1
_refine_ls_restrained_S_all 1.029
_refine_ls_R_factor_all 0.0254
_refine_ls_R_factor_gt 0.0231
_refine_ls_shift/su_max 0.001
_refine_ls_shift/su_mean 0.000
_refine_ls_structure_factor_coef Fsqd
_refine_ls_weighting_details 'w=1/[\s^2^(Fo^2^)+(0.0244P)^2^+0.6315P] where P=(Fo^2^+2Fc^2^)/3'
_refine_ls_weighting_scheme calc
_refine_ls_wR_factor_gt 0.0524
_refine_ls_wR_factor_ref 0.0535
_reflns_Friedel_coverage 0.693
_reflns_Friedel_fraction_full 0.948
_reflns_Friedel_fraction_max 0.914
_reflns_number_gt 4330
_reflns_number_total 4547
_reflns_threshold_expression 'I > 2\s(I)'
_cod_data_source_file jo6b02038_si_002.cif
_cod_data_source_block i14251
_cod_depositor_comments
;
The following automatic conversions were performed:

data item '_exptl_crystal_density_meas' value 'not measured' was
changed to '?' -- the value is perceived as not measured.

Automatic conversion script
Id: cif_fix_values 6909 2019-04-08 15:41:33Z antanas 
;
_cod_database_code 4037340
_shelx_space_group_comment
;
The symmetry employed for this shelxl refinement is uniquely defined
by the following loop, which should always be used as a source of
symmetry information in preference to the above space-group names.
They are only intended as comments.
;
_shelxl_version_number 2013-4

loop_
_space_group_symop_operation_xyz
'x, y, z'
'-x+1/2, -y, z+1/2'
'-x, y+1/2, -z+1/2'
'x+1/2, -y+1/2, -z'

loop_
_atom_site_label
_atom_site_type_symbol
_atom_site_fract_x
_atom_site_fract_y
_atom_site_fract_z
_atom_site_U_iso_or_equiv
_atom_site_adp_type
_atom_site_occupancy
_atom_site_site_symmetry_order
_atom_site_calc_flag
_atom_site_refinement_flags_posn
_atom_site_refinement_flags_adp
Cl1 Cl 0.12527(6) 0.40818(6) -0.05306(3) 0.02895(14) Uani 1 1 d . .
Cl2 Cl -0.07105(8) 0.21389(5) -0.04002(3) 0.03333(16) Uani 1 1 d . .
Cl3 Cl -0.14776(8) 0.44708(7) 0.00756(3) 0.04120(18) Uani 1 1 d . .
Si1 Si 0.34307(6) 0.01222(5) 0.23448(3) 0.01541(13) Uani 1 1 d . .
Si2 Si -0.08422(6) -0.15070(5) 0.05866(3) 0.01425(12) Uani 1 1 d . .
O1 O -0.18617(15) 0.16029(13) 0.18074(7) 0.0171(3) Uani 1 1 d . .
O3 O 0.16886(14) 0.03158(13) 0.22978(7) 0.0161(3) Uani 1 1 d . .
O4 O -0.08661(16) -0.02203(13) 0.10107(6) 0.0158(3) Uani 1 1 d . .
O6 O -0.05226(16) 0.19422(13) 0.27103(7) 0.0188(3) Uani 1 1 d . .
O7 O 0.12413(17) 0.40562(14) 0.09332(7) 0.0241(4) Uani 1 1 d . .
N2 N 0.03054(19) 0.21802(16) 0.09453(8) 0.0154(4) Uani 1 1 d D .
C1 C -0.0691(2) 0.2263(2) 0.20397(9) 0.0166(4) Uani 1 1 d . .
H1 H -0.0880 0.3144 0.2000 0.020 Uiso 1 1 calc R U
C2 C 0.0621(2) 0.19209(18) 0.16374(9) 0.0142(4) Uani 1 1 d . .
H2 H 0.1451 0.2408 0.1785 0.017 Uiso 1 1 calc R U
C3 C 0.0963(2) 0.05670(18) 0.17011(9) 0.0141(4) Uani 1 1 d . .
H3 H 0.1572 0.0320 0.1323 0.017 Uiso 1 1 calc R U
C4 C -0.0407(2) -0.01648(19) 0.16841(9) 0.0142(4) Uani 1 1 d . .
H4 H -0.0230 -0.0993 0.1855 0.017 Uiso 1 1 calc R U
C5 C -0.1583(2) 0.04354(19) 0.20831(10) 0.0169(4) Uani 1 1 d . .
H5 H -0.2458 -0.0069 0.2082 0.020 Uiso 1 1 calc R U
C6 C -0.1158(2) 0.07646(19) 0.27863(10) 0.0187(5) Uani 1 1 d . .
H6A H -0.1994 0.0798 0.3079 0.022 Uiso 1 1 calc R U
H6B H -0.0470 0.0181 0.2966 0.022 Uiso 1 1 calc R U
C7 C 0.0580(2) 0.32467(19) 0.06795(9) 0.0151(4) Uani 1 1 d . .
C8 C -0.0048(2) 0.3453(2) -0.00216(10) 0.0163(4) Uani 1 1 d . .
C9 C 0.4001(2) -0.1014(2) 0.17287(11) 0.0222(5) Uani 1 1 d . .
H9A H 0.3779 -0.0725 0.1286 0.033 Uiso 1 1 calc R U
H9B H 0.3501 -0.1771 0.1809 0.033 Uiso 1 1 calc R U
H9C H 0.5022 -0.1146 0.1767 0.033 Uiso 1 1 calc R U
C10 C 0.4318(2) 0.1584(2) 0.21906(11) 0.0255(5) Uani 1 1 d . .
H10A H 0.4088 0.1863 0.1747 0.038 Uiso 1 1 calc R U
H10B H 0.5344 0.1484 0.2231 0.038 Uiso 1 1 calc R U
H10C H 0.3991 0.2176 0.2513 0.038 Uiso 1 1 calc R U
C11 C 0.3761(2) -0.0416(2) 0.31930(10) 0.0223(5) Uani 1 1 d . .
H11A H 0.3372 -0.1227 0.3244 0.033 Uiso 1 1 calc R U
H11B H 0.3303 0.0126 0.3507 0.033 Uiso 1 1 calc R U
H11C H 0.4781 -0.0433 0.3276 0.033 Uiso 1 1 calc R U
C12 C -0.2293(3) -0.2461(2) 0.09109(11) 0.0248(5) Uani 1 1 d . .
H12A H -0.2329 -0.3215 0.0663 0.037 Uiso 1 1 calc R U
H12B H -0.3196 -0.2037 0.0864 0.037 Uiso 1 1 calc R U
H12C H -0.2121 -0.2635 0.1376 0.037 Uiso 1 1 calc R U
C13 C 0.0879(2) -0.2276(2) 0.07022(10) 0.0234(5) Uani 1 1 d . .
H13A H 0.0856 -0.3058 0.0482 0.035 Uiso 1 1 calc R U
H13B H 0.1054 -0.2393 0.1173 0.035 Uiso 1 1 calc R U
H13C H 0.1636 -0.1784 0.0513 0.035 Uiso 1 1 calc R U
C14 C -0.1040(2) -0.1059(2) -0.02862(10) 0.0183(4) Uani 1 1 d . .
H14A H -0.0240 -0.0551 -0.0415 0.027 Uiso 1 1 calc R U
H14B H -0.1923 -0.0610 -0.0342 0.027 Uiso 1 1 calc R U
H14C H -0.1061 -0.1778 -0.0564 0.027 Uiso 1 1 calc R U
H2A H -0.026(2) 0.167(2) 0.0757(12) 0.031(7) Uiso 1 1 d D .

loop_
_atom_site_aniso_label
_atom_site_aniso_U_11
_atom_site_aniso_U_22
_atom_site_aniso_U_33
_atom_site_aniso_U_23
_atom_site_aniso_U_13
_atom_site_aniso_U_12
Cl1 0.0272(3) 0.0423(4) 0.0174(2) 0.0104(2) 0.0008(2) -0.0126(3)
Cl2 0.0588(4) 0.0242(3) 0.0170(2) 0.0038(2) -0.0113(3) -0.0173(3)
Cl3 0.0409(4) 0.0533(4) 0.0294(3) 0.0046(3) 0.0024(3) 0.0297(3)
Si1 0.0155(3) 0.0166(3) 0.0142(2) 0.0003(2) -0.0025(2) 0.0010(2)
Si2 0.0164(3) 0.0131(3) 0.0132(2) -0.0012(2) 0.0009(2) -0.0004(2)
O1 0.0165(7) 0.0151(7) 0.0197(7) 0.0007(6) -0.0012(6) 0.0014(6)
O3 0.0161(7) 0.0205(8) 0.0118(6) 0.0022(6) -0.0021(5) 0.0006(6)
O4 0.0223(7) 0.0123(7) 0.0128(6) -0.0014(5) -0.0045(6) 0.0001(6)
O6 0.0279(8) 0.0158(8) 0.0128(6) -0.0005(6) 0.0005(6) -0.0009(7)
O7 0.0372(9) 0.0184(8) 0.0168(7) 0.0004(6) -0.0007(7) -0.0094(8)
N2 0.0194(9) 0.0139(9) 0.0131(8) 0.0017(7) -0.0031(7) -0.0036(8)
C1 0.0218(11) 0.0139(10) 0.0140(9) 0.0005(8) -0.0021(8) 0.0016(9)
C2 0.0168(10) 0.0144(10) 0.0113(8) 0.0016(8) -0.0024(8) -0.0025(9)
C3 0.0145(9) 0.0167(10) 0.0110(8) 0.0000(8) -0.0015(8) 0.0016(9)
C4 0.0192(10) 0.0128(10) 0.0106(8) 0.0002(8) -0.0012(8) -0.0007(9)
C5 0.0179(10) 0.0156(10) 0.0170(9) 0.0016(9) 0.0013(8) -0.0019(9)
C6 0.0236(11) 0.0172(11) 0.0154(9) -0.0005(8) 0.0046(8) -0.0009(9)
C7 0.0173(10) 0.0155(10) 0.0124(9) -0.0002(8) 0.0027(8) 0.0014(9)
C8 0.0194(10) 0.0143(11) 0.0153(9) 0.0013(9) 0.0016(8) -0.0010(9)
C9 0.0211(11) 0.0236(12) 0.0219(10) -0.0021(9) -0.0021(9) 0.0042(10)
C10 0.0219(11) 0.0243(12) 0.0304(12) -0.0011(10) -0.0018(10) -0.0018(11)
C11 0.0223(11) 0.0256(12) 0.0190(10) 0.0009(9) -0.0050(9) 0.0042(10)
C12 0.0307(13) 0.0228(12) 0.0210(11) -0.0031(10) 0.0042(10) -0.0075(11)
C13 0.0259(12) 0.0258(12) 0.0184(10) 0.0007(9) 0.0021(9) 0.0081(11)
C14 0.0198(10) 0.0188(11) 0.0162(9) -0.0018(9) -0.0005(8) -0.0020(9)

loop_
_atom_type_symbol
_atom_type_description
_atom_type_scat_dispersion_real
_atom_type_scat_dispersion_imag
_atom_type_scat_source
Cl Cl 0.1484 0.1585 'International Tables Vol C Tables 4.2.6.8 and 6.1.1.4'
Si Si 0.0817 0.0704 'International Tables Vol C Tables 4.2.6.8 and 6.1.1.4'
O O 0.0106 0.0060 'International Tables Vol C Tables 4.2.6.8 and 6.1.1.4'
N N 0.0061 0.0033 'International Tables Vol C Tables 4.2.6.8 and 6.1.1.4'
C C 0.0033 0.0016 'International Tables Vol C Tables 4.2.6.8 and 6.1.1.4'
H H 0.0000 0.0000 'International Tables Vol C Tables 4.2.6.8 and 6.1.1.4'

loop_
_geom_angle_atom_site_label_1
_geom_angle_atom_site_label_2
_geom_angle_atom_site_label_3
_geom_angle
O3 Si1 C11 105.19(9)
O3 Si1 C10 108.91(9)
C11 Si1 C10 111.38(11)
O3 Si1 C9 109.64(9)
C11 Si1 C9 110.99(10)
C10 Si1 C9 110.57(11)
O4 Si2 C13 110.01(9)
O4 Si2 C14 105.19(9)
C13 Si2 C14 109.54(10)
O4 Si2 C12 107.28(9)
C13 Si2 C12 109.83(11)
C14 Si2 C12 114.83(10)
C1 O1 C5 101.35(15)
C3 O3 Si1 123.52(12)
C4 O4 Si2 121.60(13)
C1 O6 C6 106.48(15)
C7 N2 C2 121.71(18)
C7 N2 H2A 121.9(18)
C2 N2 H2A 114.6(17)
O1 C1 O6 106.19(16)
O1 C1 C2 109.05(16)
O6 C1 C2 111.04(17)
O1 C1 H1 110.2
O6 C1 H1 110.2
C2 C1 H1 110.2
N2 C2 C1 107.35(16)
N2 C2 C3 108.33(16)
C1 C2 C3 111.48(17)
N2 C2 H2 109.9
C1 C2 H2 109.9
C3 C2 H2 109.9
O3 C3 C4 108.85(15)
O3 C3 C2 111.34(16)
C4 C3 C2 109.88(16)
O3 C3 H3 108.9
C4 C3 H3 108.9
C2 C3 H3 108.9
O4 C4 C5 107.75(16)
O4 C4 C3 107.43(15)
C5 C4 C3 111.74(17)
O4 C4 H4 110.0
C5 C4 H4 110.0
C3 C4 H4 110.0
O1 C5 C4 108.69(16)
O1 C5 C6 101.30(16)
C4 C5 C6 114.18(17)
O1 C5 H5 110.8
C4 C5 H5 110.8
C6 C5 H5 110.8
O6 C6 C5 103.04(16)
O6 C6 H6A 111.2
C5 C6 H6A 111.2
O6 C6 H6B 111.2
C5 C6 H6B 111.2
H6A C6 H6B 109.1
O7 C7 N2 126.26(18)
O7 C7 C8 118.40(18)
N2 C7 C8 115.33(18)
C7 C8 Cl1 109.33(14)
C7 C8 Cl2 114.26(15)
Cl1 C8 Cl2 108.77(11)
C7 C8 Cl3 106.37(14)
Cl1 C8 Cl3 110.17(12)
Cl2 C8 Cl3 107.89(11)
Si1 C9 H9A 109.5
Si1 C9 H9B 109.5
H9A C9 H9B 109.5
Si1 C9 H9C 109.5
H9A C9 H9C 109.5
H9B C9 H9C 109.5
Si1 C10 H10A 109.5
Si1 C10 H10B 109.5
H10A C10 H10B 109.5
Si1 C10 H10C 109.5
H10A C10 H10C 109.5
H10B C10 H10C 109.5
Si1 C11 H11A 109.5
Si1 C11 H11B 109.5
H11A C11 H11B 109.5
Si1 C11 H11C 109.5
H11A C11 H11C 109.5
H11B C11 H11C 109.5
Si2 C12 H12A 109.5
Si2 C12 H12B 109.5
H12A C12 H12B 109.5
Si2 C12 H12C 109.5
H12A C12 H12C 109.5
H12B C12 H12C 109.5
Si2 C13 H13A 109.5
Si2 C13 H13B 109.5
H13A C13 H13B 109.5
Si2 C13 H13C 109.5
H13A C13 H13C 109.5
H13B C13 H13C 109.5
Si2 C14 H14A 109.5
Si2 C14 H14B 109.5
H14A C14 H14B 109.5
Si2 C14 H14C 109.5
H14A C14 H14C 109.5
H14B C14 H14C 109.5

loop_
_geom_bond_atom_site_label_1
_geom_bond_atom_site_label_2
_geom_bond_distance
Cl1 C8 1.754(2)
Cl2 C8 1.768(2)
Cl3 C8 1.775(2)
Si1 O3 1.6643(15)
Si1 C11 1.853(2)
Si1 C10 1.858(2)
Si1 C9 1.861(2)
Si2 O4 1.6727(15)
Si2 C13 1.854(2)
Si2 C14 1.854(2)
Si2 C12 1.856(2)
O1 C1 1.410(3)
O1 C5 1.440(3)
O3 C3 1.422(2)
O4 C4 1.438(2)
O6 C1 1.419(2)
O6 C6 1.451(3)
O7 C7 1.212(3)
N2 C7 1.331(3)
N2 C2 1.468(2)
N2 H2A 0.87(2)
C1 C2 1.535(3)
C1 H1 1.0000
C2 C3 1.547(3)
C2 H2 1.0000
C3 C4 1.531(3)
C3 H3 1.0000
C4 C5 1.530(3)
C4 H4 1.0000
C5 C6 1.531(3)
C5 H5 1.0000
C6 H6A 0.9900
C6 H6B 0.9900
C7 C8 1.562(3)
C9 H9A 0.9800
C9 H9B 0.9800
C9 H9C 0.9800
C10 H10A 0.9800
C10 H10B 0.9800
C10 H10C 0.9800
C11 H11A 0.9800
C11 H11B 0.9800
C11 H11C 0.9800
C12 H12A 0.9800
C12 H12B 0.9800
C12 H12C 0.9800
C13 H13A 0.9800
C13 H13B 0.9800
C13 H13C 0.9800
C14 H14A 0.9800
C14 H14B 0.9800
C14 H14C 0.9800
